data_4329081
loop_
_publ_author_name
'Kazuhiro Takahashi'
'Yuta Hasegawa'
'Ryota Sakamoto'
'Michihiro Nishikawa'
'Shoko Kume'
'Eiji Nishibori'
'Hiroshi Nishihara'

_publ_section_title
;
 Solid-State Ligand-Driven Light-Induced Spin Change at Ambient
 Temperatures in Bis(dipyrazolylstyrylpyridine)iron(II) Complexes
;
_journal_name_full 'Inorganic Chemistry'
_journal_page_first 5188
_journal_page_last 5198
_journal_paper_doi 10.1021/ic300030b
_journal_volume 51
_journal_year 2012
_chemical_formula_sum 'C41 H34 B2 F8 Fe N12 O5'
_chemical_formula_weight 1004.27
_space_group_IT_number 14
_symmetry_space_group_name_Hall '-P 2yn'
_symmetry_space_group_name_H-M 'P 1 21/n 1'
_audit_creation_date 2010-07-23T17:05:41-00:00
_audit_creation_method 'WinGX routine CIF_UPDATE'
_cell_angle_alpha 90
_cell_angle_beta 98.374(2)
_cell_angle_gamma 90
_cell_formula_units_Z 4
_cell_length_a 7.9954(13)
_cell_length_b 36.339(6)
_cell_length_c 15.344(3)
_cell_measurement_reflns_used 9132
_cell_measurement_temperature 113(2)
_cell_measurement_theta_max 27.4797
_cell_measurement_theta_min 3.0722
_cell_volume 4410.6(13)
_computing_cell_refinement 'CrystalClear (Rigaku/MSC Inc., 2006)'
_computing_data_collection 'CrystalClear (Rigaku/MSC Inc., 2006)'
_computing_data_reduction 'CrystalClear (Rigaku/MSC Inc., 2006)'
_computing_structure_refinement 'SHELXL-97 (Sheldrick, 1997)'
_computing_structure_solution
;
        ????
;
_diffrn_ambient_temperature 113(2)
_diffrn_measured_fraction_theta_full 0.967
_diffrn_measured_fraction_theta_max 0.967
_diffrn_measurement_device
;
        Saturn724 (4x4 bin mode)
;
_diffrn_measurement_method dtintegrate.ref
_diffrn_radiation_wavelength 0.71073
_diffrn_reflns_av_R_equivalents 0.0299
_diffrn_reflns_limit_h_max 10
_diffrn_reflns_limit_h_min -10
_diffrn_reflns_limit_k_max 47
_diffrn_reflns_limit_k_min -47
_diffrn_reflns_limit_l_max 19
_diffrn_reflns_limit_l_min -18
_diffrn_reflns_number 30274
_diffrn_reflns_theta_full 27.48
_diffrn_reflns_theta_max 27.48
_diffrn_reflns_theta_min 3.07
_exptl_absorpt_coefficient_mu 0.436
_exptl_absorpt_correction_T_max 1
_exptl_absorpt_correction_T_min 0.887
_exptl_absorpt_correction_type multi-scan
_exptl_crystal_colour Red
_exptl_crystal_density_diffrn 1.512
_exptl_crystal_description Platelet
_exptl_crystal_F_000 2048
_exptl_crystal_size_max 0.25
_exptl_crystal_size_mid 0.11
_exptl_crystal_size_min 0.06
_refine_diff_density_max 2.54
_refine_diff_density_min -0.898
_refine_ls_extinction_method none
_refine_ls_goodness_of_fit_ref 1.096
_refine_ls_hydrogen_treatment constr
_refine_ls_matrix_type full
_refine_ls_number_parameters 624
_refine_ls_number_reflns 9783
_refine_ls_number_restraints 0
_refine_ls_restrained_S_all 1.096
_refine_ls_R_factor_gt 0.0815
_refine_ls_shift/su_max 0.001
_refine_ls_structure_factor_coef Fsqd
_refine_ls_weighting_details 'calc w=1/[\s^2^(Fo^2^)+(0.1028P)^2^+10.1443P] where P=(Fo^2^+2Fc^2^)/3'
_refine_ls_weighting_scheme calc
_refine_ls_wR_factor_ref 0.2158
_reflns_number_gt 8377
_reflns_number_total 9783
_reflns_threshold_expression >2sigma(I)
_cod_data_source_file ic300030b_si_002_3.cif
_cod_data_source_block Z-NO2acetone
_cod_original_cell_volume 4410.5(13)
_cod_database_code 4329081

loop_
_symmetry_equiv_pos_as_xyz
'x, y, z'
'-x+1/2, y+1/2, -z+1/2'
'-x, -y, -z'
'x-1/2, -y-1/2, z-1/2'

loop_
_atom_site_label
_atom_site_type_symbol
_atom_site_fract_x
_atom_site_fract_y
_atom_site_fract_z
_atom_site_U_iso_or_equiv
_atom_site_adp_type
_atom_site_occupancy
_atom_site_calc_flag
_atom_site_refinement_flags
Fe1 Fe 0.70578(6) 0.145244(12) 0.48161(3) 0.01894(15) Uani 1 d .
F8 F 0.6548(4) 0.27261(8) 0.6621(2) 0.0596(8) Uani 1 d .
F7 F 0.4470(4) 0.30934(7) 0.6991(2) 0.0616(9) Uani 1 d .
F3 F 0.1633(4) 0.02408(7) 0.6654(2) 0.0600(8) Uani 1 d .
N8 N 0.7827(4) 0.08171(7) 0.39221(19) 0.0229(6) Uani 1 d .
F4 F 0.0983(5) 0.08417(8) 0.6590(3) 0.0805(12) Uani 1 d .
N7 N 0.6654(4) 0.12267(8) 0.65221(19) 0.0251(6) Uani 1 d .
N6 N 0.4664(4) 0.13805(8) 0.43746(19) 0.0236(6) Uani 1 d .
O5 O 0.0546(4) 0.30871(8) 0.45135(19) 0.0396(7) Uani 1 d .
N2 N 0.7381(4) 0.09713(7) 0.52902(18) 0.0214(6) Uani 1 d .
N10 N 0.3994(4) 0.16549(8) 0.38177(19) 0.0246(6) Uani 1 d .
N1 N 0.6619(4) 0.15447(8) 0.60358(19) 0.0229(6) Uani 1 d .
N5 N 0.6558(4) 0.19086(7) 0.42385(18) 0.0210(6) Uani 1 d .
N9 N 0.9283(4) 0.20445(7) 0.47196(19) 0.0217(6) Uani 1 d .
F2 F 0.3521(5) 0.06422(11) 0.7289(3) 0.0819(12) Uani 1 d .
O2 O 0.9539(5) 0.06490(10) 1.0504(2) 0.0575(9) Uani 1 d .
C16 C 0.7493(5) 0.24886(9) 0.3750(2) 0.0258(7) Uani 1 d .
H161 H 0.8352 0.267 0.3767 0.031 Uiso 1 calc R
N3 N 0.7620(4) 0.11883(7) 0.37742(18) 0.0208(6) Uani 1 d .
N12 N 0.7997(7) 0.39717(13) 0.6031(4) 0.0713(16) Uani 1 d .
F6 F 0.4028(4) 0.27142(11) 0.5805(3) 0.0810(11) Uani 1 d .
C5 C 0.6971(5) 0.05484(10) 0.6432(2) 0.0299(8) Uani 1 d .
H51 H 0.67 0.0506 0.7006 0.036 Uiso 1 calc R
C34 C 0.7216(6) 0.37295(11) 0.3639(3) 0.0414(10) Uani 1 d .
H341 H 0.7446 0.3825 0.3093 0.05 Uiso 1 calc R
C19 C 0.5049(4) 0.19591(10) 0.3751(2) 0.0239(7) Uani 1 d .
C11 C 0.7773(5) 0.12401(10) 0.2936(2) 0.0254(7) Uani 1 d .
H111 H 0.7687 0.1472 0.2646 0.03 Uiso 1 calc R
N4 N 0.9291(4) 0.16930(7) 0.50713(18) 0.0205(6) Uani 1 d .
F5 F 0.4237(7) 0.24760(11) 0.7097(4) 0.122(2) Uani 1 d .
C41 C 0.1999(6) 0.35781(12) 0.5310(3) 0.0447(11) Uani 1 d .
H412 H 0.2297 0.3645 0.4733 0.067 Uiso 1 calc R
H413 H 0.3032 0.353 0.5721 0.067 Uiso 1 calc R
H411 H 0.1375 0.3781 0.5533 0.067 Uiso 1 calc R
N11 N 0.8300(6) 0.04567(11) 1.0297(3) 0.0487(10) Uani 1 d .
O1 O 0.7283(6) 0.03886(14) 1.0793(3) 0.0814(15) Uani 1 d .
C8 C 0.7650(4) 0.06914(9) 0.4764(2) 0.0230(7) Uani 1 d .
C26 C 0.9079(6) 0.01071(12) 0.8118(3) 0.0426(10) Uani 1 d .
H261 H 0.9964 0.0102 0.7767 0.051 Uiso 1 calc R
C2 C 0.6082(5) 0.16662(11) 0.7404(3) 0.0329(8) Uani 1 d .
H21 H 0.583 0.18 0.7901 0.039 Uiso 1 calc R
C12 C 1.0825(5) 0.16448(10) 0.5504(2) 0.0264(7) Uani 1 d .
H131 H 1.1207 0.1426 0.5811 0.032 Uiso 1 calc R
C4 C 0.7024(5) 0.08995(9) 0.6098(2) 0.0244(7) Uani 1 d .
C40 C 0.0910(5) 0.32376(10) 0.5219(3) 0.0316(8) Uani 1 d .
C1 C 0.6283(5) 0.18072(10) 0.6577(2) 0.0268(7) Uani 1 d .
H11 H 0.6189 0.2061 0.6425 0.032 Uiso 1 calc R
F1 F 0.3024(7) 0.05778(14) 0.5819(3) 0.1128(18) Uani 1 d .
C18 C 0.4658(5) 0.22661(10) 0.3235(2) 0.0288(8) Uani 1 d .
H181 H 0.3582 0.2293 0.2886 0.035 Uiso 1 calc R
C17 C 0.5904(5) 0.25376(10) 0.3245(2) 0.0277(7) Uani 1 d .
C28 C 0.8021(6) 0.02894(10) 0.9415(3) 0.0348(9) Uani 1 d .
C39 C 0.0323(6) 0.30939(13) 0.6038(3) 0.0401(9) Uani 1 d .
H392 H -0.0647 0.293 0.5877 0.06 Uiso 1 calc R
H391 H -0.0012 0.33 0.6386 0.06 Uiso 1 calc R
H393 H 0.1243 0.2957 0.6388 0.06 Uiso 1 calc R
C38 C 0.5956(5) 0.32683(11) 0.4459(3) 0.0326(8) Uani 1 d .
H381 H 0.5344 0.3045 0.4477 0.039 Uiso 1 calc R
C15 C 0.7758(4) 0.21651(9) 0.4222(2) 0.0225(7) Uani 1 d .
C33 C 0.6324(5) 0.33991(10) 0.3650(3) 0.0304(8) Uani 1 d .
C7 C 0.7661(5) 0.03285(9) 0.5034(2) 0.0287(8) Uani 1 d .
H71 H 0.7885 0.0135 0.4651 0.034 Uiso 1 calc R
C24 C 0.7301(7) -0.02675(11) 0.6969(3) 0.0488(12) Uani 1 d .
H241 H 0.7145 -0.0526 0.7009 0.059 Uiso 1 calc R
C29 C 0.6483(6) 0.01358(13) 0.9120(3) 0.0439(10) Uani 1 d .
H291 H 0.5586 0.0152 0.9463 0.053 Uiso 1 calc R
C14 C 1.0816(5) 0.22086(10) 0.4948(2) 0.0274(7) Uani 1 d .
H151 H 1.1127 0.2449 0.4789 0.033 Uiso 1 calc R
C25 C 0.7545(6) -0.00626(10) 0.7811(3) 0.0379(9) Uani 1 d .
C10 C 0.8080(5) 0.09027(11) 0.2533(2) 0.0307(8) Uani 1 d .
H101 H 0.824 0.0866 0.1938 0.037 Uiso 1 calc R
C6 C 0.7333(6) 0.02552(10) 0.5890(3) 0.0327(8) Uani 1 d .
C36 C 0.7388(6) 0.37787(12) 0.5190(3) 0.0456(11) Uani 1 d .
C35 C 0.7769(6) 0.39192(12) 0.4408(4) 0.0485(12) Uani 1 d .
H351 H 0.8397 0.4141 0.4398 0.058 Uiso 1 calc R
C27 C 0.9337(6) 0.02832(12) 0.8930(3) 0.0413(10) Uani 1 d .
H271 H 1.039 0.0396 0.9143 0.05 Uiso 1 calc R
C20 C 0.2389(5) 0.15697(11) 0.3443(3) 0.0337(9) Uani 1 d .
H201 H 0.1669 0.1715 0.3031 0.04 Uiso 1 calc R
C37 C 0.6469(6) 0.34582(12) 0.5228(3) 0.0394(9) Uani 1 d .
H371 H 0.6197 0.3371 0.5774 0.047 Uiso 1 calc R
C22 C 0.3456(5) 0.11275(10) 0.4343(3) 0.0295(8) Uani 1 d .
H221 H 0.3553 0.0903 0.4665 0.035 Uiso 1 calc R
C13 C 1.1819(5) 0.19616(10) 0.5448(3) 0.0304(8) Uani 1 d .
H141 H 1.2961 0.1996 0.5707 0.037 Uiso 1 calc R
C3 C 0.6326(5) 0.12944(10) 0.7346(2) 0.0315(8) Uani 1 d .
H31 H 0.6274 0.1118 0.7798 0.038 Uiso 1 calc R
C21 C 0.2019(5) 0.12379(12) 0.3770(3) 0.0373(9) Uani 1 d .
H211 H 0.0988 0.1106 0.3636 0.045 Uiso 1 calc R
C9 C 0.8100(5) 0.06402(10) 0.3169(2) 0.0278(7) Uani 1 d .
H91 H 0.8271 0.0384 0.3102 0.033 Uiso 1 calc R
O4 O 0.9046(7) 0.42172(15) 0.5991(4) 0.108(2) Uani 1 d .
C31 C 0.5534(6) 0.28543(11) 0.2640(3) 0.0381(9) Uani 1 d .
H311 H 0.5065 0.2795 0.2052 0.046 Uiso 1 calc R
C32 C 0.5776(6) 0.32126(11) 0.2813(3) 0.0366(9) Uani 1 d .
H321 H 0.5558 0.337 0.2316 0.044 Uiso 1 calc R
B2 B 0.4872(7) 0.27488(13) 0.6706(4) 0.0448(12) Uani 1 d .
O3 O 0.7469(10) 0.38792(14) 0.6685(3) 0.111(2) Uani 1 d .
B1 B 0.2247(8) 0.05863(14) 0.6559(3) 0.0436(12) Uani 1 d .
C30 C 0.6249(7) -0.00432(13) 0.8316(3) 0.0456(11) Uani 1 d .
H301 H 0.5189 -0.0154 0.8109 0.055 Uiso 1 calc R
C23 C 0.7276(7) -0.01316(11) 0.6165(3) 0.0473(12) Uani 1 d .
H231 H 0.7214 -0.0308 0.5704 0.057 Uiso 1 calc R

loop_
_atom_site_aniso_label
_atom_site_aniso_U_11
_atom_site_aniso_U_22
_atom_site_aniso_U_33
_atom_site_aniso_U_23
_atom_site_aniso_U_13
_atom_site_aniso_U_12
Fe1 0.0204(3) 0.0160(2) 0.0201(3) -0.00099(16) 0.00181(18) 0.00031(16)
F8 0.0408(16) 0.0521(17) 0.084(2) 0.0030(15) 0.0036(15) 0.0019(13)
F7 0.0587(18) 0.0349(14) 0.082(2) -0.0276(14) -0.0199(16) 0.0158(12)
F3 0.086(2) 0.0283(13) 0.075(2) 0.0010(13) 0.0433(18) 0.0010(13)
N8 0.0288(15) 0.0168(13) 0.0237(14) -0.0024(10) 0.0055(12) -0.0015(11)
F4 0.086(2) 0.0355(16) 0.106(3) -0.0058(17) -0.032(2) 0.0156(16)
N7 0.0351(17) 0.0199(13) 0.0222(14) -0.0002(11) 0.0101(12) 0.0019(11)
N6 0.0244(15) 0.0224(13) 0.0245(14) -0.0031(11) 0.0056(12) -0.0012(11)
O5 0.0552(19) 0.0300(14) 0.0329(15) -0.0027(11) 0.0034(13) -0.0057(13)
N2 0.0254(14) 0.0189(12) 0.0203(13) -0.0003(10) 0.0042(11) 0.0006(11)
N10 0.0210(14) 0.0281(15) 0.0237(14) -0.0032(11) -0.0004(11) 0.0014(11)
N1 0.0241(15) 0.0186(13) 0.0264(15) -0.0005(11) 0.0044(12) 0.0012(11)
N5 0.0224(14) 0.0191(12) 0.0213(13) -0.0026(10) 0.0032(11) 0.0014(10)
N9 0.0230(14) 0.0152(12) 0.0259(14) 0.0004(10) 0.0007(11) -0.0002(10)
F2 0.067(2) 0.090(3) 0.085(3) -0.042(2) -0.0025(19) 0.0139(19)
O2 0.067(2) 0.048(2) 0.054(2) -0.0119(16) 0.0005(18) -0.0156(18)
C16 0.0344(19) 0.0204(15) 0.0225(16) 0.0003(12) 0.0038(14) 0.0004(13)
N3 0.0239(14) 0.0160(12) 0.0222(13) 0.0015(10) 0.0020(11) -0.0004(10)
N12 0.083(4) 0.042(3) 0.079(4) -0.026(2) -0.018(3) 0.021(2)
F6 0.061(2) 0.083(3) 0.093(3) -0.036(2) -0.0121(19) -0.0072(18)
C5 0.048(2) 0.0221(16) 0.0214(17) 0.0007(13) 0.0105(16) 0.0015(15)
C34 0.049(3) 0.0236(18) 0.056(3) 0.0084(17) 0.022(2) 0.0046(17)
C19 0.0218(16) 0.0266(16) 0.0220(16) -0.0024(13) -0.0011(13) 0.0024(13)
C11 0.0290(18) 0.0263(16) 0.0198(16) 0.0027(13) 0.0002(13) 0.0001(14)
N4 0.0207(14) 0.0174(12) 0.0233(14) -0.0001(10) 0.0028(11) 0.0008(10)
F5 0.167(5) 0.051(2) 0.180(5) -0.004(3) 0.133(4) 0.006(3)
C41 0.043(3) 0.033(2) 0.055(3) -0.0058(19) -0.001(2) -0.0049(18)
N11 0.065(3) 0.039(2) 0.044(2) -0.0110(16) 0.012(2) -0.0031(19)
O1 0.091(3) 0.102(4) 0.060(2) -0.041(2) 0.041(2) -0.032(3)
C8 0.0258(17) 0.0204(15) 0.0231(16) -0.0024(12) 0.0050(13) 0.0009(13)
C26 0.054(3) 0.032(2) 0.046(2) 0.0012(17) 0.022(2) 0.0061(19)
C2 0.039(2) 0.0301(19) 0.0299(19) -0.0055(15) 0.0067(16) 0.0046(16)
C12 0.0256(18) 0.0257(16) 0.0264(17) -0.0040(13) -0.0013(14) 0.0031(13)
C4 0.0299(18) 0.0213(16) 0.0233(16) -0.0006(12) 0.0086(14) 0.0010(13)
C40 0.033(2) 0.0274(17) 0.033(2) 0.0025(15) 0.0024(16) 0.0011(15)
C1 0.0270(18) 0.0242(16) 0.0292(18) -0.0062(13) 0.0039(14) 0.0034(13)
F1 0.170(5) 0.121(4) 0.059(2) 0.001(2) 0.059(3) -0.054(3)
C18 0.0321(19) 0.0275(17) 0.0257(17) -0.0014(14) -0.0001(15) 0.0069(14)
C17 0.036(2) 0.0249(16) 0.0216(16) 0.0022(13) 0.0022(15) 0.0067(14)
C28 0.050(2) 0.0255(18) 0.0306(19) -0.0021(14) 0.0116(18) -0.0007(16)
C39 0.039(2) 0.044(2) 0.037(2) 0.0045(18) 0.0056(18) 0.0044(18)
C38 0.037(2) 0.0270(18) 0.035(2) 0.0047(15) 0.0110(17) 0.0061(15)
C15 0.0241(17) 0.0193(15) 0.0232(16) -0.0002(12) 0.0009(13) -0.0001(12)
C33 0.035(2) 0.0238(17) 0.0334(19) 0.0037(14) 0.0081(16) 0.0093(14)
C7 0.044(2) 0.0163(15) 0.0273(18) -0.0035(13) 0.0112(16) -0.0022(14)
C24 0.094(4) 0.0190(17) 0.035(2) -0.0004(15) 0.016(2) -0.005(2)
C29 0.050(3) 0.047(2) 0.038(2) -0.0043(19) 0.017(2) -0.005(2)
C14 0.0250(17) 0.0219(16) 0.0349(19) -0.0027(14) 0.0026(15) -0.0050(13)
C25 0.064(3) 0.0198(17) 0.033(2) 0.0057(14) 0.0152(19) 0.0019(17)
C10 0.036(2) 0.0319(19) 0.0241(17) -0.0031(14) 0.0041(15) -0.0003(15)
C6 0.050(2) 0.0185(16) 0.0310(19) -0.0009(14) 0.0114(17) -0.0015(15)
C36 0.054(3) 0.034(2) 0.046(3) -0.0129(19) -0.002(2) 0.015(2)
C35 0.045(3) 0.0239(19) 0.077(4) -0.004(2) 0.010(2) 0.0010(17)
C27 0.044(2) 0.033(2) 0.048(3) 0.0016(18) 0.009(2) -0.0012(18)
C20 0.0188(17) 0.040(2) 0.040(2) -0.0121(17) -0.0027(15) 0.0002(15)
C37 0.044(2) 0.041(2) 0.034(2) 0.0015(17) 0.0105(18) 0.0141(19)
C22 0.0243(18) 0.0264(17) 0.040(2) -0.0106(15) 0.0111(15) -0.0064(14)
C13 0.0227(18) 0.0300(18) 0.036(2) -0.0068(15) -0.0034(15) -0.0010(14)
C3 0.044(2) 0.0286(18) 0.0233(17) -0.0016(14) 0.0106(16) 0.0007(16)
C21 0.0236(19) 0.039(2) 0.050(2) -0.0152(18) 0.0055(17) -0.0032(15)
C9 0.034(2) 0.0242(16) 0.0257(17) -0.0056(13) 0.0058(15) -0.0010(14)
O4 0.097(4) 0.082(4) 0.140(5) -0.069(4) -0.001(3) -0.010(3)
C31 0.054(3) 0.033(2) 0.0255(19) 0.0074(15) -0.0002(18) 0.0131(18)
C32 0.051(3) 0.0276(18) 0.031(2) 0.0104(15) 0.0064(18) 0.0089(17)
B2 0.044(3) 0.021(2) 0.070(4) -0.010(2) 0.011(3) -0.0020(19)
O3 0.220(7) 0.065(3) 0.041(2) -0.012(2) -0.009(3) 0.017(4)
B1 0.063(3) 0.032(2) 0.038(3) -0.0067(19) 0.017(2) -0.012(2)
C30 0.054(3) 0.042(2) 0.040(2) 0.0029(19) 0.008(2) -0.013(2)
C23 0.095(4) 0.0166(17) 0.034(2) -0.0024(15) 0.021(2) -0.003(2)

loop_
_atom_type_symbol
_atom_type_description
_atom_type_scat_dispersion_real
_atom_type_scat_dispersion_imag
_atom_type_scat_source
B B 0.0013 0.0007 'International Tables Vol C Tables 4.2.6.8 and 6.1.1.4'
H H 0 0 'International Tables Vol C Tables 4.2.6.8 and 6.1.1.4'
C C 0.0033 0.0016 'International Tables Vol C Tables 4.2.6.8 and 6.1.1.4'
N N 0.0061 0.0033 'International Tables Vol C Tables 4.2.6.8 and 6.1.1.4'
F F 0.0171 0.0103 'International Tables Vol C Tables 4.2.6.8 and 6.1.1.4'
Fe Fe 0.3463 0.8444 'International Tables Vol C Tables 4.2.6.8 and 6.1.1.4'
O O 0.0106 0.006 'International Tables Vol C Tables 4.2.6.8 and 6.1.1.4'

loop_
_geom_angle_atom_site_label_1
_geom_angle_atom_site_label_2
_geom_angle_atom_site_label_3
_geom_angle
N5 Fe1 N2 173.45(12)
N5 Fe1 N6 79.96(12)
N2 Fe1 N6 94.66(12)
N5 Fe1 N3 95.97(11)
N2 Fe1 N3 80.09(11)
N6 Fe1 N3 88.93(12)
N5 Fe1 N4 80.11(12)
N2 Fe1 N4 105.27(12)
N6 Fe1 N4 160.06(12)
N3 Fe1 N4 94.01(12)
N5 Fe1 N1 103.85(12)
N2 Fe1 N1 80.02(12)
N6 Fe1 N1 92.91(12)
N3 Fe1 N1 160.11(11)
N4 Fe1 N1 90.99(12)
C9 N8 N3 110.6(3)
C9 N8 C8 132.7(3)
N3 N8 C8 116.6(3)
C3 N7 N1 111.3(3)
C3 N7 C4 132.0(3)
N1 N7 C4 116.7(3)
C22 N6 N10 105.3(3)
C22 N6 Fe1 140.9(3)
N10 N6 Fe1 113.2(2)
C8 N2 C4 119.1(3)
C8 N2 Fe1 119.7(2)
C4 N2 Fe1 120.0(2)
C20 N10 N6 110.9(3)
C20 N10 C19 133.4(3)
N6 N10 C19 115.7(3)
C1 N1 N7 104.9(3)
C1 N1 Fe1 142.9(3)
N7 N1 Fe1 112.2(2)
C19 N5 C15 119.0(3)
C19 N5 Fe1 119.6(2)
C15 N5 Fe1 121.0(2)
C14 N9 N4 110.5(3)
C14 N9 C15 132.7(3)
N4 N9 C15 116.8(3)
C15 C16 C17 117.2(3)
C11 N3 N8 105.9(3)
C11 N3 Fe1 141.5(2)
N8 N3 Fe1 112.4(2)
O3 N12 O4 124.9(6)
O3 N12 C36 119.1(6)
O4 N12 C36 116.0(6)
C4 C5 C6 117.5(3)
C35 C34 C33 121.2(4)
N5 C19 C18 122.9(3)
N5 C19 N10 110.8(3)
C18 C19 N10 126.3(3)
N3 C11 C10 110.4(3)
C12 N4 N9 105.6(3)
C12 N4 Fe1 142.0(2)
N9 N4 Fe1 112.2(2)
O2 N11 O1 123.1(4)
O2 N11 C28 119.1(4)
O1 N11 C28 117.8(4)
N2 C8 C7 122.7(3)
N2 C8 N8 110.9(3)
C7 C8 N8 126.3(3)
C27 C26 C25 121.1(4)
C3 C2 C1 105.4(3)
N4 C12 C13 110.6(3)
N2 C4 C5 123.2(3)
N2 C4 N7 110.6(3)
C5 C4 N7 126.2(3)
O5 C40 C39 121.9(4)
O5 C40 C41 120.9(4)
C39 C40 C41 117.1(4)
N1 C1 C2 111.6(3)
C19 C18 C17 117.6(3)
C16 C17 C18 120.2(3)
C16 C17 C31 121.9(4)
C18 C17 C31 117.7(3)
C29 C28 C27 122.5(4)
C29 C28 N11 118.8(4)
C27 C28 N11 118.7(4)
C37 C38 C33 121.0(4)
N5 C15 C16 123.1(3)
N5 C15 N9 109.8(3)
C16 C15 N9 127.1(3)
C34 C33 C38 118.5(4)
C34 C33 C32 118.4(4)
C38 C33 C32 123.1(4)
C8 C7 C6 117.9(3)
C23 C24 C25 127.4(4)
C28 C29 C30 119.1(4)
N9 C14 C13 106.9(3)
C30 C25 C26 118.8(4)
C30 C25 C24 120.1(4)
C26 C25 C24 121.1(4)
C9 C10 C11 106.2(3)
C7 C6 C5 119.5(3)
C7 C6 C23 117.9(3)
C5 C6 C23 122.5(3)
C35 C36 C37 122.3(4)
C35 C36 N12 119.6(5)
C37 C36 N12 118.0(5)
C36 C35 C34 118.3(4)
C28 C27 C26 117.9(4)
C21 C20 N10 106.8(4)
C38 C37 C36 118.7(4)
N6 C22 C21 110.5(4)
C14 C13 C12 106.4(3)
N7 C3 C2 106.8(3)
C20 C21 C22 106.5(3)
C10 C9 N8 106.8(3)
C32 C31 C17 128.5(4)
C31 C32 C33 130.0(4)
F5 B2 F8 116.9(5)
F5 B2 F7 114.9(5)
F8 B2 F7 111.2(4)
F5 B2 F6 102.4(5)
F8 B2 F6 103.3(4)
F7 B2 F6 106.4(4)
F3 B1 F1 106.4(4)
F3 B1 F4 109.8(4)
F1 B1 F4 117.8(5)
F3 B1 F2 106.0(4)
F1 B1 F2 107.3(5)
F4 B1 F2 108.8(4)
C25 C30 C29 120.6(4)
C24 C23 C6 128.7(4)

loop_
_geom_bond_atom_site_label_1
_geom_bond_atom_site_label_2
_geom_bond_distance
Fe1 N5 1.894(3)
Fe1 N2 1.897(3)
Fe1 N6 1.953(3)
Fe1 N3 1.972(3)
Fe1 N4 1.975(3)
Fe1 N1 1.982(3)
F8 B2 1.368(6)
F7 B2 1.380(5)
F3 B1 1.364(5)
N8 C9 1.367(4)
N8 N3 1.374(4)
N8 C8 1.397(4)
F4 B1 1.378(7)
N7 C3 1.351(4)
N7 N1 1.374(4)
N7 C4 1.407(4)
N6 C22 1.329(4)
N6 N10 1.370(4)
O5 C40 1.210(5)
N2 C8 1.335(4)
N2 C4 1.337(4)
N10 C20 1.363(5)
N10 C19 1.403(5)
N1 C1 1.318(4)
N5 C19 1.337(4)
N5 C15 1.341(4)
N9 C14 1.362(4)
N9 N4 1.386(4)
N9 C15 1.411(4)
F2 B1 1.414(7)
O2 N11 1.216(5)
C16 C15 1.381(5)
C16 C17 1.400(5)
N3 C11 1.323(4)
N12 O3 1.193(8)
N12 O4 1.232(8)
N12 C36 1.486(7)
F6 B2 1.452(7)
C5 C4 1.378(5)
C5 C6 1.407(5)
C34 C35 1.383(7)
C34 C33 1.398(6)
C19 C18 1.377(5)
C11 C10 1.411(5)
N4 C12 1.319(5)
F5 B2 1.300(7)
C41 C40 1.507(6)
N11 O1 1.218(6)
N11 C28 1.470(5)
C8 C7 1.382(5)
C26 C27 1.388(6)
C26 C25 1.393(7)
C2 C3 1.370(5)
C2 C1 1.400(5)
C12 C13 1.409(5)
C40 C39 1.499(6)
F1 B1 1.371(6)
C18 C17 1.401(5)
C17 C31 1.481(5)
C28 C29 1.367(6)
C28 C27 1.375(6)
C38 C37 1.377(6)
C38 C33 1.399(5)
C33 C32 1.462(6)
C7 C6 1.402(5)
C24 C23 1.327(6)
C24 C25 1.478(6)
C29 C30 1.384(6)
C14 C13 1.363(5)
C25 C30 1.383(7)
C10 C9 1.364(5)
C6 C23 1.470(5)
C36 C35 1.379(7)
C36 C37 1.382(7)
C20 C21 1.355(6)
C22 C21 1.400(6)
C31 C32 1.337(6)
